data_7015392
loop_
_publ_author_name
'Coates, Cristina M.'
'Hagan, Kenton'
'Mitchell, Casey A.'
'Gorden, John D.'
'Goldsmith, Christian R.'

_publ_section_title
;
 Structural characterization of manganese and iron complexes with
 methylated derivatives of bis(2-pyridylmethyl)-1,2-ethanediamine
 reveals unanticipated conformational flexibility.
;
_journal_issue 16
_journal_name_full 'Dalton transactions (Cambridge, England : 2003)'
_journal_page_first 4048
_journal_page_last 4058
_journal_paper_doi 10.1039/c0dt01556c
_journal_volume 40
_journal_year 2011
_chemical_compound_source 'synthesis as described'
_chemical_formula_moiety 'C16 H22 Cl2 Mn N4'
_chemical_formula_sum 'C16 H22 Cl2 Mn N4'
_chemical_formula_weight 396.22
_chemical_name_systematic
;
?
;
_space_group_IT_number 14
_symmetry_cell_setting monoclinic
_symmetry_Int_Tables_number 14
_symmetry_space_group_name_Hall '-P 2ybc'
_symmetry_space_group_name_H-M 'P 1 21/c 1'
_atom_sites_solution_hydrogens geom
_atom_sites_solution_primary direct
_atom_sites_solution_secondary difmap
_audit_conform_dict_location ftp://ftp.iucr.org/pub/cif_core.dic
_audit_conform_dict_name cif_core.dic
_audit_conform_dict_version 2.3
_audit_creation_date 2010-06-03T19:26:10-00:00
_audit_creation_method 'WinGX routine CIF_UPDATE'
_cell_angle_alpha 90
_cell_angle_beta 104.7500(10)
_cell_angle_gamma 90
_cell_formula_units_Z 4
_cell_length_a 11.1902(7)
_cell_length_b 9.6445(6)
_cell_length_c 18.1053(12)
_cell_measurement_reflns_used 4027
_cell_measurement_temperature 193(2)
_cell_measurement_theta_max 028.29
_cell_measurement_theta_min 1.88
_cell_volume 1889.6(2)
_computing_molecular_graphics 'Ortep-3 for Windows (Farrugia, 1997)'
_computing_publication_material 'WinGX publication routines (Farrugia, 1999)'
_computing_structure_refinement 'SHELXL-97 (Sheldrick, 1997)'
_computing_structure_solution 'SHELXS-86 (Sheldrick, 1986)'
_diffrn_ambient_temperature 193(2)
_diffrn_measured_fraction_theta_full 0.997
_diffrn_measured_fraction_theta_max 0.997
_diffrn_measurement_device_type 'Bruker APEX'
_diffrn_measurement_method '0.3 wide w/ exposures'
_diffrn_radiation_monochromator graphite
_diffrn_radiation_probe x-ray
_diffrn_radiation_source 'fine-focus sealed tube'
_diffrn_radiation_type MoK\a
_diffrn_radiation_wavelength 0.71073
_diffrn_reflns_av_R_equivalents 0.0238
_diffrn_reflns_av_unetI/netI 0.0215
_diffrn_reflns_limit_h_max 14
_diffrn_reflns_limit_h_min -14
_diffrn_reflns_limit_k_max 12
_diffrn_reflns_limit_k_min -12
_diffrn_reflns_limit_l_max 23
_diffrn_reflns_limit_l_min -24
_diffrn_reflns_number 18655
_diffrn_reflns_theta_full 28.29
_diffrn_reflns_theta_max 28.29
_diffrn_reflns_theta_min 1.88
_diffrn_standards_decay_% 0
_diffrn_standards_interval_count 0
_diffrn_standards_interval_time 0
_diffrn_standards_number 0
_exptl_absorpt_coefficient_mu 0.985
_exptl_absorpt_correction_type none
_exptl_crystal_colour Colorless
_exptl_crystal_density_diffrn 1.393
_exptl_crystal_density_method 'not measured'
_exptl_crystal_description block
_exptl_crystal_F_000 820
_exptl_crystal_size_max 0.3
_exptl_crystal_size_mid 0.3
_exptl_crystal_size_min 0.3
_refine_diff_density_max 0.267
_refine_diff_density_min -0.368
_refine_diff_density_rms 0.079
_refine_ls_extinction_coef 0.0022(5)
_refine_ls_extinction_expression Fc^*^=kFc[1+0.001xFc^2^\l^3^/sin(2\q)]^-1/4^
_refine_ls_extinction_method none
_refine_ls_goodness_of_fit_ref 1.049
_refine_ls_hydrogen_treatment constr
_refine_ls_matrix_type full
_refine_ls_number_parameters 210
_refine_ls_number_reflns 4673
_refine_ls_number_restraints 0
_refine_ls_restrained_S_all 1.049
_refine_ls_R_factor_all 0.0346
_refine_ls_R_factor_gt 0.0298
_refine_ls_shift/su_max 0.002
_refine_ls_shift/su_mean 0
_refine_ls_structure_factor_coef Fsqd
_refine_ls_weighting_details 'calc w=1/[\s^2^(Fo^2^)+(0.0510P)^2^+0.1932P] where P=(Fo^2^+2Fc^2^)/3'
_refine_ls_weighting_scheme calc
_refine_ls_wR_factor_gt 0.0813
_refine_ls_wR_factor_ref 0.0848
_reflns_number_gt 4027
_reflns_number_total 4673
_reflns_threshold_expression >2sigma(I)
_cod_data_source_file c0dt01556c.txt
_cod_data_source_block p21c
_cod_original_sg_symbol_H-M 'P 21/c'
_cod_database_code 7015392

loop_
_symmetry_equiv_pos_as_xyz
'x, y, z'
'-x, y+1/2, -z+1/2'
'-x, -y, -z'
'x, -y-1/2, z-1/2'

loop_
_atom_site_label
_atom_site_type_symbol
_atom_site_fract_x
_atom_site_fract_y
_atom_site_fract_z
_atom_site_U_iso_or_equiv
_atom_site_adp_type
_atom_site_occupancy
_atom_site_symmetry_multiplicity
_atom_site_calc_flag
_atom_site_refinement_flags
_atom_site_disorder_assembly
_atom_site_disorder_group
Mn1 Mn 0.251939(13) 0.65051(2) 0.501189(9) 0.02655(8) Uani 1 1 d . . .
Cl2 Cl 0.04537(3) 0.70227(4) 0.423347(19) 0.03693(9) Uani 1 1 d . . .
Cl3 Cl 0.45568(3) 0.69452(4) 0.587068(18) 0.03428(9) Uani 1 1 d . . .
N2 N 0.30371(9) 0.47946(10) 0.42753(6) 0.0303(2) Uani 1 1 d . . .
H2 H 0.3859 0.4622 0.4456 0.036 Uiso 1 1 calc R . .
N3 N 0.20298(10) 0.44690(11) 0.55129(6) 0.0337(2) Uani 1 1 d . . .
H3 H 0.1193 0.4383 0.5361 0.04 Uiso 1 1 calc R . .
N4 N 0.32784(9) 0.75570(11) 0.40070(6) 0.0285(2) Uani 1 1 d . . .
N1 N 0.17642(10) 0.69735(13) 0.61275(6) 0.0380(3) Uani 1 1 d . . .
C005 C 0.34116(11) 0.66580(13) 0.34666(7) 0.0318(3) Uani 1 1 d . . .
C006 C 0.28238(12) 0.52616(14) 0.34854(7) 0.0357(3) Uani 1 1 d . . .
H00A H 0.1943 0.5323 0.3253 0.043 Uiso 1 1 calc R . .
H00B H 0.3175 0.4599 0.3196 0.043 Uiso 1 1 calc R . .
C007 C 0.44937(14) 0.83278(18) 0.29138(9) 0.0469(4) Uani 1 1 d . . .
H007 H 0.4914 0.8581 0.2553 0.056 Uiso 1 1 calc R . .
C008 C 0.37093(11) 0.88539(14) 0.39915(7) 0.0332(3) Uani 1 1 d . . .
C009 C 0.17681(12) 0.58430(17) 0.65638(7) 0.0422(3) Uani 1 1 d . . .
C010 C 0.07109(15) 0.8205(2) 0.69141(10) 0.0645(6) Uani 1 1 d . . .
H010 H 0.034 0.9018 0.702 0.077 Uiso 1 1 calc R . .
C011 C 0.25512(12) 0.32669(15) 0.52039(9) 0.0422(3) Uani 1 1 d . . .
H01A H 0.2133 0.2423 0.5288 0.051 Uiso 1 1 calc R . .
H01B H 0.3424 0.3173 0.5452 0.051 Uiso 1 1 calc R . .
C012 C 0.23662(13) 0.35186(13) 0.43578(8) 0.0383(3) Uani 1 1 d . . .
H01C H 0.2686 0.2744 0.4125 0.046 Uiso 1 1 calc R . .
H01D H 0.1494 0.3623 0.411 0.046 Uiso 1 1 calc R . .
C013 C 0.23636(12) 0.45698(16) 0.63439(8) 0.0426(3) Uani 1 1 d . . .
H01E H 0.3254 0.4629 0.6535 0.051 Uiso 1 1 calc R . .
H01F H 0.208 0.3754 0.6563 0.051 Uiso 1 1 calc R . .
C014 C 0.40164(12) 0.70041(16) 0.29145(8) 0.0409(3) Uani 1 1 d . . .
H014 H 0.4101 0.6358 0.255 0.049 Uiso 1 1 calc R . .
C015 C 0.43376(12) 0.92590(15) 0.34531(8) 0.0430(3) Uani 1 1 d . . .
H015 H 0.4648 1.0155 0.346 0.052 Uiso 1 1 calc R . .
C016 C 0.13602(18) 0.94138(19) 0.58402(10) 0.0638(5) Uani 1 1 d . . .
H01G H 0.1051 0.92 0.5308 0.096 Uiso 1 1 calc R . .
H01H H 0.221 0.9693 0.5939 0.096 Uiso 1 1 calc R . .
H01I H 0.0883 1.0154 0.5975 0.096 Uiso 1 1 calc R . .
C017 C 0.34543(13) 0.98426(14) 0.45618(8) 0.0421(3) Uani 1 1 d . . .
H01J H 0.3724 0.9448 0.5064 0.063 Uiso 1 1 calc R . .
H01K H 0.2583 1.0026 0.4448 0.063 Uiso 1 1 calc R . .
H01L H 0.3891 1.0693 0.4543 0.063 Uiso 1 1 calc R . .
C018 C 0.12623(13) 0.81595(18) 0.63061(9) 0.0486(4) Uani 1 1 d . . .
C019 C 0.07152(16) 0.7048(3) 0.73571(10) 0.0727(6) Uani 1 1 d . . .
H019 H 0.036 0.7073 0.7769 0.087 Uiso 1 1 calc R . .
C020 C 0.12528(14) 0.5852(2) 0.71834(9) 0.0608(5) Uani 1 1 d . . .
H020 H 0.1271 0.5058 0.7478 0.073 Uiso 1 1 calc R . .

loop_
_atom_site_aniso_label
_atom_site_aniso_U_11
_atom_site_aniso_U_22
_atom_site_aniso_U_33
_atom_site_aniso_U_23
_atom_site_aniso_U_13
_atom_site_aniso_U_12
Mn1 0.02648(11) 0.02522(12) 0.02956(12) 0.00025(6) 0.01012(8) 0.00163(6)
Cl2 0.02666(15) 0.0469(2) 0.03769(17) 0.00615(13) 0.00905(12) 0.00152(12)
Cl3 0.02767(15) 0.03798(18) 0.03700(17) 0.00018(12) 0.00789(12) 0.00058(11)
N2 0.0312(5) 0.0260(5) 0.0347(5) -0.0008(4) 0.0103(4) 0.0013(4)
N3 0.0304(5) 0.0338(6) 0.0380(6) 0.0064(5) 0.0108(4) -0.0003(4)
N4 0.0277(5) 0.0291(5) 0.0298(5) 0.0022(4) 0.0091(4) 0.0012(4)
N1 0.0289(5) 0.0543(7) 0.0321(6) -0.0054(5) 0.0101(4) 0.0033(5)
C005 0.0311(6) 0.0352(7) 0.0292(6) 0.0012(5) 0.0080(5) 0.0034(5)
C006 0.0401(7) 0.0344(7) 0.0326(6) -0.0043(5) 0.0096(5) 0.0023(5)
C007 0.0426(8) 0.0624(10) 0.0400(8) 0.0112(7) 0.0185(6) -0.0044(7)
C008 0.0310(6) 0.0319(6) 0.0357(6) 0.0054(5) 0.0068(5) -0.0004(5)
C009 0.0313(6) 0.0666(10) 0.0296(6) -0.0031(6) 0.0094(5) -0.0118(6)
C010 0.0393(8) 0.1010(15) 0.0563(10) -0.0413(11) 0.0181(7) -0.0055(9)
C011 0.0442(8) 0.0278(7) 0.0586(8) 0.0110(6) 0.0201(6) 0.0038(5)
C012 0.0409(7) 0.0237(6) 0.0521(8) -0.0036(5) 0.0151(6) -0.0003(5)
C013 0.0379(7) 0.0516(9) 0.0377(7) 0.0140(6) 0.0086(5) -0.0061(6)
C014 0.0397(7) 0.0525(9) 0.0333(7) -0.0001(6) 0.0143(5) 0.0035(6)
C015 0.0419(7) 0.0436(8) 0.0441(8) 0.0111(6) 0.0121(6) -0.0084(6)
C016 0.0730(11) 0.0565(11) 0.0611(11) -0.0126(9) 0.0156(9) 0.0256(9)
C017 0.0481(8) 0.0269(6) 0.0529(8) -0.0003(6) 0.0157(6) -0.0003(5)
C018 0.0330(7) 0.0689(10) 0.0429(8) -0.0223(7) 0.0078(6) 0.0059(7)
C019 0.0525(10) 0.1282(19) 0.0471(10) -0.0393(11) 0.0302(8) -0.0331(11)
C020 0.0510(9) 0.0997(15) 0.0362(8) -0.0108(8) 0.0194(7) -0.0307(9)

loop_
_atom_type_symbol
_atom_type_description
_atom_type_scat_dispersion_real
_atom_type_scat_dispersion_imag
_atom_type_scat_source
C C 0.0033 0.0016 'International Tables Vol C Tables 4.2.6.8 and 6.1.1.4'
H H 0 0 'International Tables Vol C Tables 4.2.6.8 and 6.1.1.4'
Cl Cl 0.1484 0.1585 'International Tables Vol C Tables 4.2.6.8 and 6.1.1.4'
Mn Mn 0.3368 0.7283 'International Tables Vol C Tables 4.2.6.8 and 6.1.1.4'
N N 0.0061 0.0033 'International Tables Vol C Tables 4.2.6.8 and 6.1.1.4'

loop_
_geom_angle_atom_site_label_1
_geom_angle_atom_site_label_2
_geom_angle_atom_site_label_3
_geom_angle
_geom_angle_site_symmetry_1
_geom_angle_site_symmetry_3
_geom_angle_publ_flag
N2 Mn1 N3 74.56(4) . . ?
N2 Mn1 N4 70.98(4) . . ?
N3 Mn1 N4 145.48(4) . . ?
N2 Mn1 N1 144.57(4) . . ?
N3 Mn1 N1 70.11(4) . . ?
N4 Mn1 N1 144.40(4) . . ?
N2 Mn1 Cl2 98.89(3) . . ?
N3 Mn1 Cl2 96.76(3) . . ?
N4 Mn1 Cl2 86.67(2) . . ?
N1 Mn1 Cl2 87.88(3) . . ?
N2 Mn1 Cl3 99.34(3) . . ?
N3 Mn1 Cl3 100.10(3) . . ?
N4 Mn1 Cl3 87.50(3) . . ?
N1 Mn1 Cl3 84.50(3) . . ?
Cl2 Mn1 Cl3 157.870(17) . . ?
C006 N2 C012 113.44(10) . . ?
C006 N2 Mn1 110.26(8) . . ?
C012 N2 Mn1 109.46(7) . . ?
C006 N2 H2 107.8 . . ?
C012 N2 H2 107.8 . . ?
Mn1 N2 H2 107.8 . . ?
C013 N3 C011 115.01(11) . . ?
C013 N3 Mn1 109.12(8) . . ?
C011 N3 Mn1 111.57(8) . . ?
C013 N3 H3 106.9 . . ?
C011 N3 H3 106.9 . . ?
Mn1 N3 H3 106.9 . . ?
C008 N4 C005 118.60(11) . . ?
C008 N4 Mn1 127.08(8) . . ?
C005 N4 Mn1 113.73(8) . . ?
C009 N1 C018 119.04(13) . . ?
C009 N1 Mn1 112.88(9) . . ?
C018 N1 Mn1 127.79(10) . . ?
N4 C005 C014 122.41(13) . . ?
N4 C005 C006 115.56(11) . . ?
C014 C005 C006 122.01(12) . . ?
N2 C006 C005 109.59(10) . . ?
N2 C006 H00A 109.8 . . ?
C005 C006 H00A 109.8 . . ?
N2 C006 H00B 109.8 . . ?
C005 C006 H00B 109.8 . . ?
H00A C006 H00B 108.2 . . ?
C015 C007 C014 119.00(13) . . ?
C015 C007 H007 120.5 . . ?
C014 C007 H007 120.5 . . ?
N4 C008 C015 121.52(13) . . ?
N4 C008 C017 116.72(11) . . ?
C015 C008 C017 121.74(13) . . ?
N1 C009 C020 122.04(16) . . ?
N1 C009 C013 116.30(11) . . ?
C020 C009 C013 121.66(15) . . ?
C019 C010 C018 119.97(18) . . ?
C019 C010 H010 120 . . ?
C018 C010 H010 120 . . ?
N3 C011 C012 107.07(11) . . ?
N3 C011 H01A 110.3 . . ?
C012 C011 H01A 110.3 . . ?
N3 C011 H01B 110.3 . . ?
C012 C011 H01B 110.3 . . ?
H01A C011 H01B 108.6 . . ?
N2 C012 C011 107.21(11) . . ?
N2 C012 H01C 110.3 . . ?
C011 C012 H01C 110.3 . . ?
N2 C012 H01D 110.3 . . ?
C011 C012 H01D 110.3 . . ?
H01C C012 H01D 108.5 . . ?
N3 C013 C009 108.33(11) . . ?
N3 C013 H01E 110 . . ?
C009 C013 H01E 110 . . ?
N3 C013 H01F 110 . . ?
C009 C013 H01F 110 . . ?
H01E C013 H01F 108.4 . . ?
C005 C014 C007 118.89(14) . . ?
C005 C014 H014 120.6 . . ?
C007 C014 H014 120.6 . . ?
C007 C015 C008 119.52(13) . . ?
C007 C015 H015 120.2 . . ?
C008 C015 H015 120.2 . . ?
C018 C016 H01G 109.5 . . ?
C018 C016 H01H 109.5 . . ?
H01G C016 H01H 109.5 . . ?
C018 C016 H01I 109.5 . . ?
H01G C016 H01I 109.5 . . ?
H01H C016 H01I 109.5 . . ?
C008 C017 H01J 109.5 . . ?
C008 C017 H01K 109.5 . . ?
H01J C017 H01K 109.5 . . ?
C008 C017 H01L 109.5 . . ?
H01J C017 H01L 109.5 . . ?
H01K C017 H01L 109.5 . . ?
N1 C018 C010 120.74(18) . . ?
N1 C018 C016 117.14(13) . . ?
C010 C018 C016 122.10(16) . . ?
C010 C019 C020 119.01(15) . . ?
C010 C019 H019 120.5 . . ?
C020 C019 H019 120.5 . . ?
C019 C020 C009 119.15(19) . . ?
C019 C020 H020 120.4 . . ?
C009 C020 H020 120.4 . . ?

loop_
_geom_bond_atom_site_label_1
_geom_bond_atom_site_label_2
_geom_bond_distance
_geom_bond_site_symmetry_2
_geom_bond_publ_flag
Mn1 N2 2.2868(10) . ?
Mn1 N3 2.2874(11) . ?
Mn1 N4 2.4182(10) . ?
Mn1 N1 2.4222(11) . ?
Mn1 Cl2 2.4331(4) . ?
Mn1 Cl3 2.4476(3) . ?
N2 C006 1.4599(16) . ?
N2 C012 1.4688(16) . ?
N2 H2 0.91 . ?
N3 C013 1.4583(17) . ?
N3 C011 1.4710(17) . ?
N3 H3 0.91 . ?
N4 C008 1.3434(16) . ?
N4 C005 1.3436(16) . ?
N1 C009 1.3458(19) . ?
N1 C018 1.3494(19) . ?
C005 C014 1.3832(18) . ?
C005 C006 1.5030(18) . ?
C006 H00A 0.97 . ?
C006 H00B 0.97 . ?
C007 C015 1.370(2) . ?
C007 C014 1.384(2) . ?
C007 H007 0.93 . ?
C008 C015 1.3950(18) . ?
C008 C017 1.4856(19) . ?
C009 C020 1.3857(19) . ?
C009 C013 1.498(2) . ?
C010 C019 1.374(3) . ?
C010 C018 1.393(2) . ?
C010 H010 0.93 . ?
C011 C012 1.512(2) . ?
C011 H01A 0.97 . ?
C011 H01B 0.97 . ?
C012 H01C 0.97 . ?
C012 H01D 0.97 . ?
C013 H01E 0.97 . ?
C013 H01F 0.97 . ?
C014 H014 0.93 . ?
C015 H015 0.93 . ?
C016 C018 1.495(3) . ?
C016 H01G 0.96 . ?
C016 H01H 0.96 . ?
C016 H01I 0.96 . ?
C017 H01J 0.96 . ?
C017 H01K 0.96 . ?
C017 H01L 0.96 . ?
C019 C020 1.374(3) . ?
C019 H019 0.93 . ?
C020 H020 0.93 . ?
